data_4032540
loop_
_publ_author_name
'Ding, Keying'
'Xu, Shi'
'Alotaibi, Rajeh'
'Paudel, Keshav'
'Reinheimer, Eric W.'
'Weatherly, Jessie'

_publ_section_title
;
 Nickel-Catalyzed Decarbonylation of Aromatic Aldehydes.
;
_journal_issue 9
_journal_name_full 'The Journal of organic chemistry'
_journal_page_first 4924
_journal_page_last 4929
_journal_paper_doi 10.1021/acs.joc.7b00284
_journal_volume 82
_journal_year 2017
_chemical_formula_moiety 'C41 H70 Ni O2 P2'
_chemical_formula_sum 'C41 H70 Ni O2 P2'
_chemical_formula_weight 715.62
_space_group_crystal_system triclinic
_space_group_IT_number 2
_space_group_name_Hall '-P 1'
_space_group_name_H-M_alt 'P -1'
_symmetry_space_group_name_Hall '-P 1'
_symmetry_space_group_name_H-M 'P -1'
_atom_sites_solution_hydrogens mixed
_atom_sites_solution_primary direct
_audit_creation_date 2016-07-26
_audit_creation_method
;
Olex2 1.2-ac21
(compiled 2015.09.16 svn.r134, GUI svn.r4998)
;
_cell_angle_alpha 84.863(4)
_cell_angle_beta 88.794(5)
_cell_angle_gamma 65.035(6)
_cell_formula_units_Z 2
_cell_length_a 9.7004(6)
_cell_length_b 10.2894(5)
_cell_length_c 21.5422(11)
_cell_measurement_reflns_used 11413
_cell_measurement_temperature 100(2)
_cell_measurement_theta_max 29.0760
_cell_measurement_theta_min 3.5950
_cell_volume 1941.1(2)
_computing_cell_refinement 'CrysAlisPro 1.171.39.7a (Rigaku OD, 2015)'
_computing_data_collection 'CrysAlisPro 1.171.39.7a (Rigaku OD, 2015)'
_computing_data_reduction 'CrysAlisPro 1.171.39.7a (Rigaku OD, 2015)'
_computing_molecular_graphics 'Olex2 (Dolomanov et al., 2009)'
_computing_publication_material 'Olex2 (Dolomanov et al., 2009)'
_computing_structure_refinement 'ShelXL (Sheldrick, 2008)'
_computing_structure_solution 'ShelXT (Sheldrick, 2015)'
_diffrn_ambient_temperature 100(2)
_diffrn_detector 'Pilatus P200K HPC detector'
_diffrn_measured_fraction_theta_full 0.976
_diffrn_measured_fraction_theta_max 0.976
_diffrn_measurement_details
;
List of Runs (angles in degrees, time in seconds):

  # Type    Start    End  Width  t~exp~   \w     \q     \k     \f   Frames
--------------------------------------------------------------------------
  1  \w    -93.00  59.00   0.50    3.00    --   -4.00  29.00  30.00  304
  2  \w    -75.00  30.00   0.50    3.00    --    9.20  55.00 150.00  210
  3  \w     57.00  83.00   0.50    3.00    --    9.20  55.00 150.00   52
  4  \w    -74.00  28.00   0.50    3.00    --    9.20  55.00 -90.00  204
  5  \w    -55.00  46.00   0.50    3.00    --    9.20  43.00 120.00  202
  6  \w     66.00  98.00   0.50    3.00    --    9.20  43.00 120.00   64
  7  \w    -74.00  18.00   0.50    3.00    --    9.20  55.00  30.00  184
  8  \w    -75.00 -52.50   0.50    3.00    --    9.20  29.00 -90.00   45
;
_diffrn_measurement_device 'four-circle diffractometer'
_diffrn_measurement_device_type 'XtaLAB AFC11 (RCD3): quarter-chi single'
_diffrn_measurement_method '\w scans'
_diffrn_orient_matrix_type 'CrysAlisPro convention (1999,Acta A55,543-557)'
_diffrn_orient_matrix_UB_11 0.0319240000
_diffrn_orient_matrix_UB_12 -0.0601624000
_diffrn_orient_matrix_UB_13 -0.0178689000
_diffrn_orient_matrix_UB_21 -0.0082132000
_diffrn_orient_matrix_UB_22 0.0468276000
_diffrn_orient_matrix_UB_23 -0.0272962000
_diffrn_orient_matrix_UB_31 0.0736287000
_diffrn_orient_matrix_UB_32 -0.0039872000
_diffrn_orient_matrix_UB_33 0.0053747000
_diffrn_radiation_monochromator graphite
_diffrn_radiation_probe x-ray
_diffrn_radiation_type MoK\a
_diffrn_radiation_wavelength 0.71073
_diffrn_reflns_av_R_equivalents 0.0502
_diffrn_reflns_av_unetI/netI 0.0403
_diffrn_reflns_Laue_measured_fraction_full 0.976
_diffrn_reflns_Laue_measured_fraction_max 0.976
_diffrn_reflns_limit_h_max 10
_diffrn_reflns_limit_h_min -11
_diffrn_reflns_limit_k_max 11
_diffrn_reflns_limit_k_min -12
_diffrn_reflns_limit_l_max 25
_diffrn_reflns_limit_l_min -25
_diffrn_reflns_number 13165
_diffrn_reflns_point_group_measured_fraction_full 0.976
_diffrn_reflns_point_group_measured_fraction_max 0.976
_diffrn_reflns_theta_full 25.026
_diffrn_reflns_theta_max 25.026
_diffrn_reflns_theta_min 3.437
_diffrn_source 'fine-focus sealed X-ray tube'
_diffrn_source_type 'Enhance (Mo) X-ray Source'
_diffrn_standards_decay_% 0
_diffrn_standards_interval_count 0
_diffrn_standards_interval_time 0
_diffrn_standards_number 0
_exptl_absorpt_coefficient_mu 0.615
_exptl_absorpt_correction_T_max 0.830
_exptl_absorpt_correction_T_min 0.770
_exptl_absorpt_correction_type multi-scan
_exptl_absorpt_process_details
;
CrysAlisPro 1.171.39.7a (Rigaku Oxford Diffraction, 2015)
Empirical absorption correction using spherical harmonics,
 implemented in SCALE3 ABSPACK scaling algorithm.
;
_exptl_crystal_colour orange
_exptl_crystal_density_diffrn 1.224
_exptl_crystal_description block
_exptl_crystal_F_000 780
_exptl_crystal_size_max 0.461
_exptl_crystal_size_mid 0.354
_exptl_crystal_size_min 0.302
_refine_diff_density_max 1.559
_refine_diff_density_min -1.046
_refine_diff_density_rms 0.111
_refine_ls_extinction_method none
_refine_ls_goodness_of_fit_ref 1.025
_refine_ls_hydrogen_treatment mixed
_refine_ls_matrix_type full
_refine_ls_number_parameters 439
_refine_ls_number_reflns 6872
_refine_ls_number_restraints 49
_refine_ls_restrained_S_all 1.024
_refine_ls_R_factor_all 0.0747
_refine_ls_R_factor_gt 0.0661
_refine_ls_shift/su_max 0.001
_refine_ls_shift/su_mean 0.000
_refine_ls_structure_factor_coef Fsqd
_refine_ls_weighting_details 'w=1/[\s^2^(Fo^2^)+(0.1361P)^2^+0.8257P] where P=(Fo^2^+2Fc^2^)/3'
_refine_ls_weighting_scheme calc
_refine_ls_wR_factor_gt 0.1847
_refine_ls_wR_factor_ref 0.1926
_reflns_Friedel_coverage 0.000
_reflns_number_gt 5495
_reflns_number_total 6872
_reflns_threshold_expression 'I > 2\s(I)'
_cod_data_source_file jo7b00284_si_002.cif
_cod_data_source_block er_proc4_twin1_hklf4
_cod_database_code 4032540
_shelxl_version_number 2013-3
_chemical_oxdiff_formula 'Ni P C H O'
_shelx_space_group_comment
;
The symmetry employed for this shelxl refinement is uniquely defined
by the following loop, which should always be used as a source of
symmetry information in preference to the above space-group names.
They are only intended as comments.
;
_olex2_refinement_description
;
1. Twinned data refinement
 Scales: 0.5643(13) 0.4357(13)
2. Fixed Uiso
 At 1.2 times of:
  All C(H) groups, All C(H,H) groups
3. Restrained distances
 C3A-C4A \\sim C3B-C4B
 with sigma of 0.001
4. Uiso/Uaniso restraints and constraints
C3A \\sim C4B: within 2A with sigma of 0.001 and sigma for terminal atoms of
0.002
C5B \\sim C2: within 2A with sigma of 0.001 and sigma for terminal atoms of
0.002
C3B \\sim O2B: within 2A with sigma of 0.001 and sigma for terminal atoms of
0.002
Uanis(C3B) = Uanis(C5A)
Uanis(C3B) = Uanis(C5B)
Uanis(C9) = Uanis(C3B)
5. Rigid body (RIGU) restrains
 C5A, C4A, C3A, O2A, C2
 with sigma for 1-2 distances of 0.001 and sigma for 1-3 distances of 0.001
 C2
 with sigma for 1-2 distances of 0.001 and sigma for 1-3 distances of 0.001
6. Others
 Sof(O2B)=Sof(C3B)=Sof(H3B)=Sof(C4B)=Sof(H4B)=Sof(C5B)=Sof(H5B)=1-FVAR(1)
 Sof(O2A)=Sof(C5A)=Sof(H5A)=Sof(C4A)=Sof(H4A)=Sof(C3A)=Sof(H3A)=FVAR(1)
7.a Ternary CH refined with riding coordinates:
 C6(H6), C36(H36), C24(H24), C18(H18), C12(H12), C30(H30)
7.b Secondary CH2 refined with riding coordinates:
 C39(H39A,H39B), C31(H31A,H31B), C17(H17A,H17B), C37(H37A,H37B), C11(H11A,
 H11B), C28(H28A,H28B), C38(H38A,H38B), C7(H7A,H7B), C25(H25A,H25B), C41(H41A,
 H41B), C16(H16A,H16B), C29(H29A,H29B), C19(H19A,H19B), C32(H32A,H32B),
 C34(H34A,H34B), C13(H13A,H13B), C23(H23A,H23B), C14(H14A,H14B), C20(H20A,H20B),
  C26(H26A,H26B), C35(H35A,H35B), C10(H10A,H10B), C15(H15A,H15B), C22(H22A,
 H22B), C21(H21A,H21B), C40(H40A,H40B), C9(H9A,H9B), C27(H27A,H27B), C33(H33A,
 H33B), C8(H8A,H8B)
7.c Aromatic/amide H refined with riding coordinates:
 C5A(H5A), C4A(H4A), C3A(H3A), C3B(H3B), C4B(H4B), C5B(H5B)
;
_shelx_shelxl_version_number 2014/7
_olex2_submission_special_instructions 'No special instructions were received'
_oxdiff_exptl_absorpt_empirical_details
;
Empirical correction (ABSPACK) includes:
- Absorption correction using spherical harmonics
- Frame scaling
;
_oxdiff_exptl_absorpt_empirical_full_max 1.366
_oxdiff_exptl_absorpt_empirical_full_min 0.747
_oxdiff_twin_integration_method simultaneous
_oxdiff_twin_items 2
_twin_special_details
;
Component 2 rotated by 3.2260\% 
 around [0.63 -0.60 -0.49] (reciprocal) or [0.75 -0.67 -0.05] (direct)
;

loop_
_space_group_symop_operation_xyz
'x, y, z'
'-x, -y, -z'

loop_
_atom_site_label
_atom_site_type_symbol
_atom_site_fract_x
_atom_site_fract_y
_atom_site_fract_z
_atom_site_U_iso_or_equiv
_atom_site_adp_type
_atom_site_occupancy
_atom_site_site_symmetry_order
_atom_site_calc_flag
_atom_site_refinement_flags_posn
_atom_site_refinement_flags_adp
_atom_site_refinement_flags_occupancy
_atom_site_disorder_assembly
_atom_site_disorder_group
Ni1 Ni 0.73837(5) 0.54445(4) 0.74606(2) 0.01868(19) Uani 1 1 d . . . . .
P2 P 0.66827(10) 0.49741(9) 0.65936(4) 0.0182(2) Uani 1 1 d . . . . .
P1 P 0.75859(10) 0.40213(9) 0.83380(4) 0.0188(2) Uani 1 1 d . . . . .
O1 O 0.8035(3) 0.6663(3) 0.78396(11) 0.0232(6) Uani 1 1 d . . . . .
C1 C 0.7495(4) 0.7294(4) 0.72807(17) 0.0212(8) Uani 1 1 d . . . . .
C6 C 0.6082(4) 0.5027(4) 0.88914(16) 0.0216(8) Uani 1 1 d . . . . .
H6 H 0.6190 0.4389 0.9271 0.026 Uiso 1 1 calc R . . . .
O2A O 0.5029(8) 0.8738(6) 0.7671(3) 0.0269(15) Uani 0.545(11) 1 d . U P A 1
C5A C 0.5355(12) 0.9669(11) 0.6746(5) 0.0269(6) Uani 0.545(11) 1 d . U P A 1
H5A H 0.5788 0.9795 0.6369 0.032 Uiso 0.545(11) 1 calc R . P A 1
C36 C 0.7739(4) 0.3101(3) 0.63806(16) 0.0202(7) Uani 1 1 d . . . . .
H36 H 0.7439 0.2512 0.6688 0.024 Uiso 1 1 calc R . . . .
C2 C 0.6032(4) 0.8562(4) 0.72215(17) 0.0238(6) Uani 1 1 d . U . . .
C24 C 0.4661(4) 0.5242(4) 0.65306(16) 0.0195(7) Uani 1 1 d . . . . .
H24 H 0.4436 0.5188 0.6095 0.023 Uiso 1 1 calc R . . . .
C39 C 0.9755(4) 0.0526(4) 0.57730(17) 0.0254(8) Uani 1 1 d . . . . .
H39A H 1.0198 0.0905 0.5436 0.030 Uiso 1 1 calc R . . . .
H39B H 1.0169 -0.0510 0.5762 0.030 Uiso 1 1 calc R . . . .
C31 C 0.8459(4) 0.5920(4) 0.57798(17) 0.0242(8) Uani 1 1 d . . . . .
H31A H 0.8902 0.5064 0.5556 0.029 Uiso 1 1 calc R . . . .
H31B H 0.9041 0.5740 0.6164 0.029 Uiso 1 1 calc R . . . .
C17 C 0.6995(4) 0.1683(4) 0.89722(17) 0.0248(8) Uani 1 1 d . . . . .
H17A H 0.6039 0.2404 0.9106 0.030 Uiso 1 1 calc R . . . .
H17B H 0.7760 0.1503 0.9291 0.030 Uiso 1 1 calc R . . . .
C18 C 0.9371(4) 0.3753(4) 0.87386(16) 0.0210(7) Uani 1 1 d . . . . .
H18 H 0.9246 0.4727 0.8804 0.025 Uiso 1 1 calc R . . . .
C37 C 0.9472(4) 0.2502(4) 0.64550(16) 0.0214(7) Uani 1 1 d . . . . .
H37A H 0.9732 0.2687 0.6860 0.026 Uiso 1 1 calc R . . . .
H37B H 0.9868 0.2975 0.6137 0.026 Uiso 1 1 calc R . . . .
C12 C 0.7453(4) 0.2256(4) 0.83622(16) 0.0207(7) Uani 1 1 d . . . . .
H12 H 0.6645 0.2408 0.8061 0.025 Uiso 1 1 calc R . . . .
C11 C 0.6200(4) 0.6395(4) 0.90749(17) 0.0236(8) Uani 1 1 d . . . . .
H11A H 0.7151 0.6122 0.9300 0.028 Uiso 1 1 calc R . . . .
H11B H 0.6203 0.6993 0.8701 0.028 Uiso 1 1 calc R . . . .
C28 C 0.2711(4) 0.4353(4) 0.69350(17) 0.0253(8) Uani 1 1 d . . . . .
H28A H 0.2577 0.3615 0.7209 0.030 Uiso 1 1 calc R . . . .
H28B H 0.2397 0.4298 0.6517 0.030 Uiso 1 1 calc R . . . .
C38 C 1.0185(4) 0.0874(4) 0.63938(17) 0.0239(8) Uani 1 1 d . . . . .
H38A H 1.1283 0.0504 0.6428 0.029 Uiso 1 1 calc R . . . .
H38B H 0.9844 0.0400 0.6732 0.029 Uiso 1 1 calc R . . . .
C7 C 0.4517(4) 0.5425(4) 0.85945(17) 0.0254(8) Uani 1 1 d . . . . .
H7A H 0.4428 0.5994 0.8201 0.030 Uiso 1 1 calc R . . . .
H7B H 0.4436 0.4551 0.8508 0.030 Uiso 1 1 calc R . . . .
C25 C 0.3608(4) 0.6749(4) 0.67193(17) 0.0232(8) Uani 1 1 d . . . . .
H25A H 0.3909 0.6861 0.7131 0.028 Uiso 1 1 calc R . . . .
H25B H 0.3721 0.7472 0.6428 0.028 Uiso 1 1 calc R . . . .
C30 C 0.6807(4) 0.6229(4) 0.59333(16) 0.0217(8) Uani 1 1 d . . . . .
H30 H 0.6407 0.7169 0.6103 0.026 Uiso 1 1 calc R . . . .
C41 C 0.7317(4) 0.2784(4) 0.57429(16) 0.0239(8) Uani 1 1 d . . . . .
H41A H 0.6220 0.3154 0.5702 0.029 Uiso 1 1 calc R . . . .
H41B H 0.7668 0.3269 0.5412 0.029 Uiso 1 1 calc R . . . .
C16 C 0.6824(4) 0.0286(4) 0.88999(19) 0.0285(8) Uani 1 1 d . . . . .
H16A H 0.6599 -0.0078 0.9302 0.034 Uiso 1 1 calc R . . . .
H16B H 0.5975 0.0493 0.8619 0.034 Uiso 1 1 calc R . . . .
C29 C 0.4378(4) 0.4072(4) 0.69360(17) 0.0223(8) Uani 1 1 d . . . . .
H29A H 0.4974 0.3144 0.6781 0.027 Uiso 1 1 calc R . . . .
H29B H 0.4716 0.4036 0.7360 0.027 Uiso 1 1 calc R . . . .
C19 C 1.0759(4) 0.3166(4) 0.83149(17) 0.0235(8) Uani 1 1 d . . . . .
H19A H 1.0973 0.2184 0.8239 0.028 Uiso 1 1 calc R . . . .
H19B H 1.0527 0.3740 0.7917 0.028 Uiso 1 1 calc R . . . .
C32 C 0.8549(4) 0.7194(4) 0.53811(18) 0.0277(8) Uani 1 1 d . . . . .
H32A H 0.8202 0.8026 0.5621 0.033 Uiso 1 1 calc R . . . .
H32B H 0.9597 0.6954 0.5269 0.033 Uiso 1 1 calc R . . . .
C34 C 0.5945(4) 0.7798(4) 0.49336(18) 0.0289(8) Uani 1 1 d . . . . .
H34A H 0.5385 0.7956 0.4545 0.035 Uiso 1 1 calc R . . . .
H34B H 0.5459 0.8654 0.5155 0.035 Uiso 1 1 calc R . . . .
C13 C 0.8900(4) 0.1077(4) 0.81153(17) 0.0238(8) Uani 1 1 d . . . . .
H13A H 0.9153 0.1436 0.7718 0.029 Uiso 1 1 calc R . . . .
H13B H 0.9739 0.0849 0.8405 0.029 Uiso 1 1 calc R . . . .
C23 C 0.9738(4) 0.2941(4) 0.93886(17) 0.0267(8) Uani 1 1 d . . . . .
H23A H 0.9910 0.1948 0.9359 0.032 Uiso 1 1 calc R . . . .
H23B H 0.8877 0.3373 0.9657 0.032 Uiso 1 1 calc R . . . .
C14 C 0.8691(5) -0.0295(4) 0.80321(18) 0.0301(9) Uani 1 1 d . . . . .
H14A H 0.7900 -0.0087 0.7721 0.036 Uiso 1 1 calc R . . . .
H14B H 0.9629 -0.1022 0.7887 0.036 Uiso 1 1 calc R . . . .
C20 C 1.2162(4) 0.3196(4) 0.86075(18) 0.0275(8) Uani 1 1 d . . . . .
H20A H 1.1991 0.4186 0.8640 0.033 Uiso 1 1 calc R . . . .
H20B H 1.3027 0.2765 0.8341 0.033 Uiso 1 1 calc R . . . .
C26 C 0.1937(4) 0.6990(4) 0.67259(19) 0.0300(9) Uani 1 1 d . . . . .
H26A H 0.1319 0.7925 0.6871 0.036 Uiso 1 1 calc R . . . .
H26B H 0.1602 0.6986 0.6305 0.036 Uiso 1 1 calc R . . . .
C35 C 0.5883(4) 0.6503(4) 0.53300(16) 0.0250(8) Uani 1 1 d . . . . .
H35A H 0.4836 0.6700 0.5427 0.030 Uiso 1 1 calc R . . . .
H35B H 0.6298 0.5657 0.5099 0.030 Uiso 1 1 calc R . . . .
C10 C 0.4875(4) 0.7257(4) 0.94821(17) 0.0268(8) Uani 1 1 d . . . . .
H10A H 0.4945 0.8141 0.9562 0.032 Uiso 1 1 calc R . . . .
H10B H 0.4958 0.6704 0.9880 0.032 Uiso 1 1 calc R . . . .
C15 C 0.8259(5) -0.0864(4) 0.86481(18) 0.0304(9) Uani 1 1 d . . . . .
H15A H 0.8087 -0.1706 0.8586 0.037 Uiso 1 1 calc R . . . .
H15B H 0.9087 -0.1148 0.8949 0.037 Uiso 1 1 calc R . . . .
C22 C 1.1151(4) 0.2980(4) 0.96752(18) 0.0306(9) Uani 1 1 d . . . . .
H22A H 1.0942 0.3965 0.9742 0.037 Uiso 1 1 calc R . . . .
H22B H 1.1386 0.2420 1.0077 0.037 Uiso 1 1 calc R . . . .
C21 C 1.2517(4) 0.2378(4) 0.92541(19) 0.0328(9) Uani 1 1 d . . . . .
H21A H 1.2785 0.1367 0.9217 0.039 Uiso 1 1 calc R . . . .
H21B H 1.3380 0.2456 0.9438 0.039 Uiso 1 1 calc R . . . .
C40 C 0.8036(4) 0.1168(4) 0.56764(17) 0.0249(8) Uani 1 1 d . . . . .
H40A H 0.7606 0.0696 0.5980 0.030 Uiso 1 1 calc R . . . .
H40B H 0.7802 0.0997 0.5264 0.030 Uiso 1 1 calc R . . . .
C9 C 0.3322(4) 0.7631(4) 0.91830(18) 0.0269(6) Uani 1 1 d . . . . .
H9A H 0.2526 0.8115 0.9471 0.032 Uiso 1 1 calc R . . . .
H9B H 0.3179 0.8282 0.8811 0.032 Uiso 1 1 calc R . . . .
C27 C 0.1714(4) 0.5823(4) 0.71497(19) 0.0284(8) Uani 1 1 d . . . . .
H27A H 0.1981 0.5866 0.7576 0.034 Uiso 1 1 calc R . . . .
H27B H 0.0655 0.5983 0.7136 0.034 Uiso 1 1 calc R . . . .
C33 C 0.7573(5) 0.7559(4) 0.47916(18) 0.0308(9) Uani 1 1 d . . . . .
H33A H 0.7569 0.8421 0.4568 0.037 Uiso 1 1 calc R . . . .
H33B H 0.8015 0.6780 0.4524 0.037 Uiso 1 1 calc R . . . .
C8 C 0.3206(4) 0.6276(4) 0.90128(18) 0.0291(8) Uani 1 1 d . . . . .
H8A H 0.2245 0.6538 0.8797 0.035 Uiso 1 1 calc R . . . .
H8B H 0.3230 0.5676 0.9390 0.035 Uiso 1 1 calc R . . . .
C4A C 0.3898(10) 1.0551(7) 0.6948(5) 0.0262(16) Uani 0.545(11) 1 d D U P A 1
H4A H 0.3183 1.1380 0.6734 0.031 Uiso 0.545(11) 1 calc R . P A 1
C3A C 0.3743(10) 0.9969(10) 0.7504(5) 0.0290(14) Uani 0.545(11) 1 d D U P A 1
H3A H 0.2883 1.0340 0.7747 0.035 Uiso 0.545(11) 1 calc R . P A 1
O2B O 0.5685(9) 0.9388(8) 0.6684(4) 0.0261(10) Uani 0.455(11) 1 d . U P A 2
C3B C 0.4265(13) 1.0483(10) 0.6742(5) 0.0269(6) Uani 0.455(11) 1 d D U P A 2
H3B H 0.3749 1.1199 0.6428 0.032 Uiso 0.455(11) 1 calc R . P A 2
C4B C 0.3733(11) 1.0379(12) 0.7307(6) 0.0285(15) Uani 0.455(11) 1 d D U P A 2
H4B H 0.2798 1.0996 0.7455 0.034 Uiso 0.455(11) 1 calc R . P A 2
C5B C 0.4876(18) 0.9127(14) 0.7650(7) 0.0269(6) Uani 0.455(11) 1 d . U P A 2
H5B H 0.4848 0.8779 0.8062 0.032 Uiso 0.455(11) 1 calc R . P A 2
H1 H 0.817(4) 0.729(4) 0.6954(16) 0.015(9) Uiso 1 1 d . . . . .

loop_
_atom_site_aniso_label
_atom_site_aniso_U_11
_atom_site_aniso_U_22
_atom_site_aniso_U_33
_atom_site_aniso_U_23
_atom_site_aniso_U_13
_atom_site_aniso_U_12
Ni1 0.0192(3) 0.0094(3) 0.0286(3) -0.00351(18) 0.00089(18) -0.0068(2)
P2 0.0184(5) 0.0089(4) 0.0280(5) -0.0034(3) 0.0017(3) -0.0063(4)
P1 0.0184(5) 0.0107(4) 0.0280(5) -0.0039(3) 0.0019(3) -0.0064(4)
O1 0.0243(13) 0.0146(12) 0.0341(14) -0.0039(10) -0.0022(10) -0.0111(11)
C1 0.0227(19) 0.0148(17) 0.031(2) -0.0032(14) 0.0008(15) -0.0125(15)
C6 0.0207(18) 0.0143(17) 0.0313(19) -0.0058(14) 0.0036(14) -0.0082(14)
O2A 0.025(2) 0.013(3) 0.0363(19) -0.003(2) 0.0025(15) -0.002(2)
C5A 0.0260(13) 0.0155(12) 0.0370(12) -0.0056(9) 0.0029(10) -0.0060(10)
C36 0.0233(19) 0.0094(16) 0.0297(18) -0.0042(13) 0.0018(14) -0.0084(14)
C2 0.0245(13) 0.0127(12) 0.0359(13) -0.0068(10) 0.0016(10) -0.0086(11)
C24 0.0173(17) 0.0126(16) 0.0297(18) -0.0028(13) -0.0003(13) -0.0073(14)
C39 0.029(2) 0.0113(17) 0.034(2) -0.0051(14) 0.0047(15) -0.0064(15)
C31 0.026(2) 0.0177(18) 0.0298(19) -0.0026(14) 0.0012(15) -0.0107(15)
C17 0.027(2) 0.0149(18) 0.034(2) -0.0064(14) 0.0054(15) -0.0099(15)
C18 0.0185(18) 0.0127(16) 0.0330(19) -0.0038(13) 0.0014(14) -0.0072(14)
C37 0.0215(18) 0.0120(17) 0.0300(19) -0.0030(13) 0.0006(14) -0.0060(14)
C12 0.0202(18) 0.0130(17) 0.0320(19) -0.0045(14) -0.0009(14) -0.0096(14)
C11 0.0221(19) 0.0171(18) 0.0333(19) -0.0075(14) 0.0017(14) -0.0089(15)
C28 0.0227(19) 0.0185(18) 0.036(2) -0.0006(15) 0.0021(15) -0.0099(15)
C38 0.0207(18) 0.0116(17) 0.036(2) -0.0034(14) 0.0036(14) -0.0037(14)
C7 0.0234(19) 0.0184(18) 0.036(2) -0.0079(15) 0.0035(15) -0.0098(15)
C25 0.0216(18) 0.0117(17) 0.035(2) -0.0016(14) 0.0034(15) -0.0065(14)
C30 0.0215(19) 0.0115(16) 0.0343(19) -0.0034(14) 0.0033(14) -0.0090(14)
C41 0.0241(19) 0.0170(18) 0.0294(19) -0.0053(14) 0.0005(14) -0.0068(15)
C16 0.033(2) 0.0186(19) 0.041(2) -0.0051(15) 0.0038(16) -0.0173(17)
C29 0.0233(19) 0.0110(16) 0.0327(19) -0.0032(14) 0.0025(14) -0.0069(14)
C19 0.0216(19) 0.0194(18) 0.0314(19) -0.0033(14) 0.0021(14) -0.0104(15)
C32 0.026(2) 0.0214(19) 0.039(2) -0.0008(15) 0.0001(16) -0.0134(16)
C34 0.031(2) 0.0207(19) 0.036(2) 0.0031(15) -0.0015(16) -0.0133(17)
C13 0.028(2) 0.0138(17) 0.0315(19) -0.0055(14) 0.0046(15) -0.0107(15)
C23 0.0241(19) 0.025(2) 0.034(2) -0.0035(15) 0.0004(15) -0.0126(16)
C14 0.040(2) 0.0182(19) 0.038(2) -0.0103(15) 0.0068(17) -0.0170(17)
C20 0.0220(19) 0.0237(19) 0.041(2) -0.0064(16) 0.0017(16) -0.0126(16)
C26 0.023(2) 0.0147(18) 0.048(2) -0.0008(16) 0.0032(16) -0.0038(16)
C35 0.0252(19) 0.0189(18) 0.032(2) -0.0006(14) 0.0019(15) -0.0108(16)
C10 0.029(2) 0.0170(18) 0.035(2) -0.0094(15) 0.0026(16) -0.0089(16)
C15 0.042(2) 0.0159(18) 0.039(2) -0.0054(15) 0.0033(17) -0.0165(17)
C22 0.030(2) 0.030(2) 0.033(2) -0.0015(16) -0.0047(16) -0.0129(17)
C21 0.022(2) 0.031(2) 0.046(2) -0.0043(17) -0.0048(17) -0.0111(17)
C40 0.028(2) 0.0157(18) 0.032(2) -0.0081(14) 0.0019(15) -0.0095(15)
C9 0.0260(13) 0.0155(12) 0.0370(12) -0.0056(9) 0.0029(10) -0.0060(10)
C27 0.0189(19) 0.0184(19) 0.045(2) -0.0002(16) 0.0051(16) -0.0059(15)
C33 0.034(2) 0.025(2) 0.038(2) 0.0034(16) 0.0010(17) -0.0183(17)
C8 0.0222(19) 0.024(2) 0.042(2) -0.0094(16) 0.0037(16) -0.0098(16)
C4A 0.025(2) 0.012(2) 0.037(3) -0.004(2) 0.0019(18) -0.0034(18)
C3A 0.0259(19) 0.013(3) 0.039(3) -0.002(2) 0.0043(18) -0.0006(19)
O2B 0.0253(19) 0.0148(18) 0.0369(17) -0.0053(14) 0.0035(15) -0.0067(15)
C3B 0.0260(13) 0.0155(12) 0.0370(12) -0.0056(9) 0.0029(10) -0.0060(10)
C4B 0.026(2) 0.013(3) 0.039(3) -0.002(2) 0.005(2) 0.000(2)
C5B 0.0260(13) 0.0155(12) 0.0370(12) -0.0056(9) 0.0029(10) -0.0060(10)

loop_
_atom_type_symbol
_atom_type_description
_atom_type_scat_dispersion_real
_atom_type_scat_dispersion_imag
_atom_type_scat_source
C C 0.0033 0.0016 'International Tables Vol C Tables 4.2.6.8 and 6.1.1.4'
H H 0.0000 0.0000 'International Tables Vol C Tables 4.2.6.8 and 6.1.1.4'
Ni Ni 0.3393 1.1124 'International Tables Vol C Tables 4.2.6.8 and 6.1.1.4'
O O 0.0106 0.0060 'International Tables Vol C Tables 4.2.6.8 and 6.1.1.4'
P P 0.1023 0.0942 'International Tables Vol C Tables 4.2.6.8 and 6.1.1.4'

loop_
_geom_angle_atom_site_label_1
_geom_angle_atom_site_label_2
_geom_angle_atom_site_label_3
_geom_angle
P2 Ni1 P1 120.28(4)
O1 Ni1 P2 145.30(8)
O1 Ni1 P1 94.38(8)
O1 Ni1 C1 40.29(13)
C1 Ni1 P2 105.63(11)
C1 Ni1 P1 133.72(11)
C36 P2 Ni1 115.76(11)
C36 P2 C24 102.25(15)
C36 P2 C30 108.31(15)
C24 P2 Ni1 116.69(11)
C24 P2 C30 102.14(16)
C30 P2 Ni1 110.48(12)
C6 P1 Ni1 109.57(12)
C6 P1 C12 102.58(16)
C18 P1 Ni1 106.68(12)
C18 P1 C6 103.17(16)
C18 P1 C12 109.05(16)
C12 P1 Ni1 123.95(12)
C1 O1 Ni1 73.18(18)
Ni1 C1 H1 113(2)
O1 C1 Ni1 66.53(17)
O1 C1 C2 119.6(3)
O1 C1 H1 120(2)
C2 C1 Ni1 115.7(3)
C2 C1 H1 113(2)
P1 C6 H6 108.3
C11 C6 P1 112.8(2)
C11 C6 H6 108.3
C7 C6 P1 108.9(2)
C7 C6 H6 108.3
C7 C6 C11 110.1(3)
C2 O2A C3A 108.0(6)
C2 C5A H5A 126.6
C2 C5A C4A 106.8(8)
C4A C5A H5A 126.6
P2 C36 H36 104.9
C37 C36 P2 114.7(2)
C37 C36 H36 104.9
C37 C36 C41 110.0(3)
C41 C36 P2 116.0(2)
C41 C36 H36 104.9
O2A C2 C1 118.7(4)
O2A C2 C5A 108.0(5)
C5A C2 C1 133.1(5)
O2B C2 C1 118.4(4)
O2B C2 C5B 110.5(7)
C5B C2 C1 131.0(7)
P2 C24 H24 108.4
C25 C24 P2 109.3(2)
C25 C24 H24 108.4
C29 C24 P2 111.5(2)
C29 C24 H24 108.4
C29 C24 C25 110.6(3)
H39A C39 H39B 108.0
C38 C39 H39A 109.3
C38 C39 H39B 109.3
C40 C39 H39A 109.3
C40 C39 H39B 109.3
C40 C39 C38 111.4(3)
H31A C31 H31B 108.0
C30 C31 H31A 109.5
C30 C31 H31B 109.5
C30 C31 C32 110.9(3)
C32 C31 H31A 109.5
C32 C31 H31B 109.5
H17A C17 H17B 108.0
C12 C17 H17A 109.3
C12 C17 H17B 109.3
C12 C17 C16 111.6(3)
C16 C17 H17A 109.3
C16 C17 H17B 109.3
P1 C18 H18 104.6
C19 C18 P1 112.2(2)
C19 C18 H18 104.6
C23 C18 P1 118.6(3)
C23 C18 H18 104.6
C23 C18 C19 110.7(3)
C36 C37 H37A 109.8
C36 C37 H37B 109.8
C36 C37 C38 109.5(3)
H37A C37 H37B 108.2
C38 C37 H37A 109.8
C38 C37 H37B 109.8
P1 C12 H12 105.3
C17 C12 P1 118.2(2)
C17 C12 H12 105.3
C17 C12 C13 109.9(3)
C13 C12 P1 111.8(2)
C13 C12 H12 105.3
C6 C11 H11A 109.4
C6 C11 H11B 109.4
H11A C11 H11B 108.0
C10 C11 C6 111.4(3)
C10 C11 H11A 109.4
C10 C11 H11B 109.4
H28A C28 H28B 108.0
C29 C28 H28A 109.3
C29 C28 H28B 109.3
C29 C28 C27 111.5(3)
C27 C28 H28A 109.3
C27 C28 H28B 109.3
C39 C38 C37 111.7(3)
C39 C38 H38A 109.3
C39 C38 H38B 109.3
C37 C38 H38A 109.3
C37 C38 H38B 109.3
H38A C38 H38B 108.0
C6 C7 H7A 109.1
C6 C7 H7B 109.1
H7A C7 H7B 107.8
C8 C7 C6 112.6(3)
C8 C7 H7A 109.1
C8 C7 H7B 109.1
C24 C25 H25A 109.3
C24 C25 H25B 109.3
H25A C25 H25B 107.9
C26 C25 C24 111.8(3)
C26 C25 H25A 109.3
C26 C25 H25B 109.3
P2 C30 H30 104.2
C31 C30 P2 111.8(2)
C31 C30 H30 104.2
C35 C30 P2 120.8(3)
C35 C30 C31 109.8(3)
C35 C30 H30 104.2
C36 C41 H41A 109.5
C36 C41 H41B 109.5
H41A C41 H41B 108.1
C40 C41 C36 110.8(3)
C40 C41 H41A 109.5
C40 C41 H41B 109.5
C17 C16 H16A 109.2
C17 C16 H16B 109.2
H16A C16 H16B 107.9
C15 C16 C17 112.0(3)
C15 C16 H16A 109.2
C15 C16 H16B 109.2
C24 C29 H29A 109.2
C24 C29 H29B 109.2
C28 C29 C24 112.0(3)
C28 C29 H29A 109.2
C28 C29 H29B 109.2
H29A C29 H29B 107.9
C18 C19 H19A 109.3
C18 C19 H19B 109.3
H19A C19 H19B 108.0
C20 C19 C18 111.6(3)
C20 C19 H19A 109.3
C20 C19 H19B 109.3
C31 C32 H32A 109.5
C31 C32 H32B 109.5
H32A C32 H32B 108.1
C33 C32 C31 110.7(3)
C33 C32 H32A 109.5
C33 C32 H32B 109.5
H34A C34 H34B 108.0
C35 C34 H34A 109.3
C35 C34 H34B 109.3
C33 C34 H34A 109.3
C33 C34 H34B 109.3
C33 C34 C35 111.6(3)
C12 C13 H13A 109.3
C12 C13 H13B 109.3
H13A C13 H13B 107.9
C14 C13 C12 111.7(3)
C14 C13 H13A 109.3
C14 C13 H13B 109.3
C18 C23 H23A 109.4
C18 C23 H23B 109.4
C18 C23 C22 111.0(3)
H23A C23 H23B 108.0
C22 C23 H23A 109.4
C22 C23 H23B 109.4
C13 C14 H14A 109.6
C13 C14 H14B 109.6
H14A C14 H14B 108.1
C15 C14 C13 110.3(3)
C15 C14 H14A 109.6
C15 C14 H14B 109.6
C19 C20 H20A 109.4
C19 C20 H20B 109.4
C19 C20 C21 111.2(3)
H20A C20 H20B 108.0
C21 C20 H20A 109.4
C21 C20 H20B 109.4
C25 C26 H26A 109.4
C25 C26 H26B 109.4
H26A C26 H26B 108.0
C27 C26 C25 111.3(3)
C27 C26 H26A 109.4
C27 C26 H26B 109.4
C30 C35 C34 109.1(3)
C30 C35 H35A 109.9
C30 C35 H35B 109.9
C34 C35 H35A 109.9
C34 C35 H35B 109.9
H35A C35 H35B 108.3
C11 C10 H10A 109.0
C11 C10 H10B 109.0
C11 C10 C9 112.9(3)
H10A C10 H10B 107.8
C9 C10 H10A 109.0
C9 C10 H10B 109.0
C16 C15 C14 110.5(3)
C16 C15 H15A 109.6
C16 C15 H15B 109.6
C14 C15 H15A 109.6
C14 C15 H15B 109.6
H15A C15 H15B 108.1
C23 C22 H22A 109.4
C23 C22 H22B 109.4
H22A C22 H22B 108.0
C21 C22 C23 111.3(3)
C21 C22 H22A 109.4
C21 C22 H22B 109.4
C20 C21 H21A 109.5
C20 C21 H21B 109.5
C22 C21 C20 110.7(3)
C22 C21 H21A 109.5
C22 C21 H21B 109.5
H21A C21 H21B 108.1
C39 C40 C41 111.2(3)
C39 C40 H40A 109.4
C39 C40 H40B 109.4
C41 C40 H40A 109.4
C41 C40 H40B 109.4
H40A C40 H40B 108.0
C10 C9 H9A 109.5
C10 C9 H9B 109.5
H9A C9 H9B 108.1
C8 C9 C10 110.6(3)
C8 C9 H9A 109.5
C8 C9 H9B 109.5
C28 C27 C26 109.6(3)
C28 C27 H27A 109.7
C28 C27 H27B 109.7
C26 C27 H27A 109.7
C26 C27 H27B 109.7
H27A C27 H27B 108.2
C32 C33 H33A 109.2
C32 C33 H33B 109.2
C34 C33 C32 112.1(3)
C34 C33 H33A 109.2
C34 C33 H33B 109.2
H33A C33 H33B 107.9
C7 C8 H8A 109.4
C7 C8 H8B 109.4
C9 C8 C7 111.0(3)
C9 C8 H8A 109.4
C9 C8 H8B 109.4
H8A C8 H8B 108.0
C5A C4A H4A 126.8
C3A C4A C5A 106.4(7)
C3A C4A H4A 126.8
O2A C3A H3A 124.7
C4A C3A O2A 110.7(7)
C4A C3A H3A 124.7
C2 O2B C3B 107.4(6)
O2B C3B H3B 124.6
C4B C3B O2B 110.7(9)
C4B C3B H3B 124.6
C3B C4B H4B 126.4
C3B C4B C5B 107.3(9)
C5B C4B H4B 126.4
C2 C5B C4B 104.1(10)
C2 C5B H5B 128.0
C4B C5B H5B 128.0

loop_
_geom_bond_atom_site_label_1
_geom_bond_atom_site_label_2
_geom_bond_distance
Ni1 P2 2.1628(10)
Ni1 P1 2.2435(10)
Ni1 O1 1.873(2)
Ni1 C1 1.955(3)
P2 C36 1.856(3)
P2 C24 1.867(3)
P2 C30 1.871(4)
P1 C6 1.869(3)
P1 C18 1.854(4)
P1 C12 1.870(3)
O1 C1 1.321(4)
C1 C2 1.466(5)
C1 H1 0.95(4)
C6 H6 0.9800
C6 C11 1.546(5)
C6 C7 1.533(5)
O2A C2 1.327(8)
O2A C3A 1.376(10)
C5A H5A 0.9300
C5A C2 1.402(12)
C5A C4A 1.405(11)
C36 H36 0.9800
C36 C37 1.533(5)
C36 C41 1.542(5)
C2 O2B 1.333(9)
C2 C5B 1.396(15)
C24 H24 0.9800
C24 C25 1.540(5)
C24 C29 1.538(5)
C39 H39A 0.9700
C39 H39B 0.9700
C39 C38 1.525(5)
C39 C40 1.523(5)
C31 H31A 0.9700
C31 H31B 0.9700
C31 C30 1.531(5)
C31 C32 1.535(5)
C17 H17A 0.9700
C17 H17B 0.9700
C17 C12 1.526(5)
C17 C16 1.536(5)
C18 H18 0.9800
C18 C19 1.540(5)
C18 C23 1.532(5)
C37 H37A 0.9700
C37 H37B 0.9700
C37 C38 1.535(5)
C12 H12 0.9800
C12 C13 1.540(5)
C11 H11A 0.9700
C11 H11B 0.9700
C11 C10 1.529(5)
C28 H28A 0.9700
C28 H28B 0.9700
C28 C29 1.518(5)
C28 C27 1.520(5)
C38 H38A 0.9700
C38 H38B 0.9700
C7 H7A 0.9700
C7 H7B 0.9700
C7 C8 1.533(5)
C25 H25A 0.9700
C25 H25B 0.9700
C25 C26 1.533(5)
C30 H30 0.9800
C30 C35 1.530(5)
C41 H41A 0.9700
C41 H41B 0.9700
C41 C40 1.526(5)
C16 H16A 0.9700
C16 H16B 0.9700
C16 C15 1.525(5)
C29 H29A 0.9700
C29 H29B 0.9700
C19 H19A 0.9700
C19 H19B 0.9700
C19 C20 1.525(5)
C32 H32A 0.9700
C32 H32B 0.9700
C32 C33 1.522(6)
C34 H34A 0.9700
C34 H34B 0.9700
C34 C35 1.539(5)
C34 C33 1.521(6)
C13 H13A 0.9700
C13 H13B 0.9700
C13 C14 1.534(5)
C23 H23A 0.9700
C23 H23B 0.9700
C23 C22 1.533(5)
C14 H14A 0.9700
C14 H14B 0.9700
C14 C15 1.525(5)
C20 H20A 0.9700
C20 H20B 0.9700
C20 C21 1.527(6)
C26 H26A 0.9700
C26 H26B 0.9700
C26 C27 1.529(5)
C35 H35A 0.9700
C35 H35B 0.9700
C10 H10A 0.9700
C10 H10B 0.9700
C10 C9 1.530(5)
C15 H15A 0.9700
C15 H15B 0.9700
C22 H22A 0.9700
C22 H22B 0.9700
C22 C21 1.523(5)
C21 H21A 0.9700
C21 H21B 0.9700
C40 H40A 0.9700
C40 H40B 0.9700
C9 H9A 0.9700
C9 H9B 0.9700
C9 C8 1.523(5)
C27 H27A 0.9700
C27 H27B 0.9700
C33 H33A 0.9700
C33 H33B 0.9700
C8 H8A 0.9700
C8 H8B 0.9700
C4A H4A 0.9300
C4A C3A 1.325(9)
C3A H3A 0.9300
O2B C3B 1.376(12)
C3B H3B 0.9300
C3B C4B 1.324(9)
C4B H4B 0.9300
C4B C5B 1.448(16)
C5B H5B 0.9300

loop_
_geom_torsion_atom_site_label_1
_geom_torsion_atom_site_label_2
_geom_torsion_atom_site_label_3
_geom_torsion_atom_site_label_4
_geom_torsion
Ni1 P2 C36 C37 -46.0(3)
Ni1 P2 C36 C41 -176.2(2)
Ni1 P2 C24 C25 50.5(3)
Ni1 P2 C24 C29 -72.2(2)
Ni1 P2 C30 C31 70.2(2)
Ni1 P2 C30 C35 -158.2(2)
Ni1 P1 C6 C11 -60.0(3)
Ni1 P1 C6 C7 62.5(3)
Ni1 P1 C18 C19 -54.8(3)
Ni1 P1 C18 C23 174.1(2)
Ni1 P1 C12 C17 -156.6(2)
Ni1 P1 C12 C13 74.3(3)
Ni1 O1 C1 C2 107.3(3)
Ni1 C1 C2 O2A 51.4(6)
Ni1 C1 C2 C5A -123.5(7)
Ni1 C1 C2 O2B -120.1(5)
Ni1 C1 C2 C5B 61.9(10)
P2 Ni1 O1 C1 13.7(3)
P2 C36 C37 C38 168.7(2)
P2 C36 C41 C40 -169.4(3)
P2 C24 C25 C26 -175.6(2)
P2 C24 C29 C28 174.8(2)
P2 C30 C35 C34 168.1(2)
P1 Ni1 O1 C1 -168.93(19)
P1 C6 C11 C10 175.1(2)
P1 C6 C7 C8 -179.2(3)
P1 C18 C19 C20 170.1(2)
P1 C18 C23 C22 -173.3(3)
P1 C12 C13 C14 -170.5(3)
O1 C1 C2 O2A -25.0(6)
O1 C1 C2 C5A 160.1(7)
O1 C1 C2 O2B 163.5(5)
O1 C1 C2 C5B -14.5(11)
C1 C2 O2B C3B 179.3(6)
C1 C2 C5B C4B -179.6(6)
C6 P1 C18 C19 -170.2(2)
C6 P1 C18 C23 58.6(3)
C6 P1 C12 C17 -32.3(3)
C6 P1 C12 C13 -161.4(2)
C6 C11 C10 C9 -54.5(4)
C6 C7 C8 C9 56.5(4)
C5A C4A C3A O2A -0.6(11)
C36 P2 C24 C25 177.8(2)
C36 P2 C24 C29 55.2(3)
C36 P2 C30 C31 -57.5(3)
C36 P2 C30 C35 74.1(3)
C36 C37 C38 C39 57.2(4)
C36 C41 C40 C39 -56.0(4)
C2 O2A C3A C4A 1.8(10)
C2 C5A C4A C3A -0.8(10)
C2 O2B C3B C4B 1.4(11)
C24 P2 C36 C37 -174.0(2)
C24 P2 C36 C41 55.9(3)
C24 P2 C30 C31 -165.0(2)
C24 P2 C30 C35 -33.4(3)
C24 C25 C26 C27 55.6(4)
C31 C30 C35 C34 -59.4(4)
C31 C32 C33 C34 53.4(4)
C17 C12 C13 C14 56.2(4)
C17 C16 C15 C14 -55.9(4)
C18 P1 C6 C11 53.3(3)
C18 P1 C6 C7 175.8(2)
C18 P1 C12 C17 76.6(3)
C18 P1 C12 C13 -52.5(3)
C18 C19 C20 C21 55.6(4)
C18 C23 C22 C21 -56.3(4)
C37 C36 C41 C40 58.3(4)
C12 P1 C6 C11 166.6(3)
C12 P1 C6 C7 -70.9(3)
C12 P1 C18 C19 81.3(3)
C12 P1 C18 C23 -49.9(3)
C12 C17 C16 C15 55.2(4)
C12 C13 C14 C15 -57.8(4)
C11 C6 C7 C8 -55.0(4)
C11 C10 C9 C8 55.1(4)
C38 C39 C40 C41 54.4(4)
C7 C6 C11 C10 53.3(4)
C25 C24 C29 C28 53.0(4)
C25 C26 C27 C28 -57.6(4)
C30 P2 C36 C37 78.7(3)
C30 P2 C36 C41 -51.5(3)
C30 P2 C24 C25 -70.1(3)
C30 P2 C24 C29 167.2(2)
C30 C31 C32 C33 -55.9(4)
C41 C36 C37 C38 -58.3(4)
C16 C17 C12 P1 175.7(3)
C16 C17 C12 C13 -54.3(4)
C29 C24 C25 C26 -52.4(4)
C29 C28 C27 C26 58.1(4)
C19 C18 C23 C22 54.9(4)
C19 C20 C21 C22 -56.2(4)
C32 C31 C30 P2 -163.5(2)
C32 C31 C30 C35 59.6(4)
C13 C14 C15 C16 56.7(4)
C23 C18 C19 C20 -54.9(4)
C23 C22 C21 C20 56.6(4)
C35 C34 C33 C32 -54.8(4)
C10 C9 C8 C7 -55.1(4)
C40 C39 C38 C37 -55.3(4)
C27 C28 C29 C24 -56.6(4)
C33 C34 C35 C30 57.3(4)
C4A C5A C2 C1 177.2(5)
C4A C5A C2 O2A 2.0(9)
C3A O2A C2 C1 -178.3(5)
C3A O2A C2 C5A -2.3(8)
O2B C2 C5B C4B 2.2(13)
O2B C3B C4B C5B 0.0(13)
C3B C4B C5B C2 -1.3(14)
C5B C2 O2B C3B -2.3(11)

loop_
_twin_individual_id
_twin_individual_mass_fraction_refined
_oxdiff_twin_reflns_isolated
_oxdiff_twin_reflns_overlapped
_twin_individual_twin_lattice_type
_twin_individual_twin_matrix_11
_twin_individual_twin_matrix_12
_twin_individual_twin_matrix_13
_twin_individual_twin_matrix_21
_twin_individual_twin_matrix_22
_twin_individual_twin_matrix_23
_twin_individual_twin_matrix_31
_twin_individual_twin_matrix_32
_twin_individual_twin_matrix_33
1 0.5576 24572 2453 ref 1.0000 0.0000 0.0000 0.0000 1.0000 0.0000 0.0000 0.0000 1.0000
2 0.4424 24432 2453 nmt 0.9957 0.0112 -0.0188 -0.0107 1.0096 -0.0205 0.0668 0.0743 0.9964
